data_4118907
loop_
_publ_author_name
'Mahiuddin Baidya'
'Kimberly A. Griffin'
'Hisashi Yamamoto'

_publ_section_title
;
 Catalytic Enantioselective O-Nitrosocarbonyl Aldol Reaction of
 \b-Dicarbonyl Compounds
;
_journal_name_full 'Journal of the American Chemical Society'
_journal_page_first 18566
_journal_page_last 18569
_journal_paper_doi 10.1021/ja309311z
_journal_volume 134
_journal_year 2012
_chemical_formula_sum 'C14 H18 O3 S'
_chemical_formula_weight 266.34
_chemical_name_systematic
; 
 ? 
;
_space_group_IT_number 19
_symmetry_cell_setting orthorhombic
_symmetry_space_group_name_Hall 'P 2ac 2ab'
_symmetry_space_group_name_H-M 'P 21 21 21'
_atom_sites_solution_hydrogens geom
_atom_sites_solution_primary direct
_atom_sites_solution_secondary difmap
_audit_creation_method SHELXL-97
_cell_angle_alpha 90.00
_cell_angle_beta 90.00
_cell_angle_gamma 90.00
_cell_formula_units_Z 4
_cell_length_a 5.496(2)
_cell_length_b 13.106(5)
_cell_length_c 19.157(8)
_cell_measurement_temperature 100(2)
_cell_volume 1379.9(9)
_computing_structure_refinement 'SHELXL-97 (Sheldrick, 2008)'
_computing_structure_solution 'SHELXS-97 (Sheldrick, 2008)'
_diffrn_ambient_temperature 100(2)
_diffrn_measured_fraction_theta_full 0.997
_diffrn_measured_fraction_theta_max 0.997
_diffrn_radiation_monochromator graphite
_diffrn_radiation_source 'fine-focus sealed tube'
_diffrn_radiation_type MoK\a
_diffrn_radiation_wavelength 0.71073
_diffrn_reflns_av_R_equivalents 0.1029
_diffrn_reflns_av_sigmaI/netI 0.1104
_diffrn_reflns_limit_h_max 6
_diffrn_reflns_limit_h_min -6
_diffrn_reflns_limit_k_max 15
_diffrn_reflns_limit_k_min -15
_diffrn_reflns_limit_l_max 22
_diffrn_reflns_limit_l_min -22
_diffrn_reflns_number 13328
_diffrn_reflns_theta_full 25.20
_diffrn_reflns_theta_max 25.20
_diffrn_reflns_theta_min 1.88
_exptl_absorpt_coefficient_mu 0.232
_exptl_absorpt_correction_T_max 0.9726
_exptl_absorpt_correction_T_min 0.9378
_exptl_crystal_density_diffrn 1.282
_exptl_crystal_F_000 568
_exptl_crystal_size_max 0.28
_exptl_crystal_size_mid 0.12
_exptl_crystal_size_min 0.12
_refine_diff_density_max 0.298
_refine_diff_density_min -0.227
_refine_diff_density_rms 0.049
_refine_ls_abs_structure_details 'Flack H D (1983), Acta Cryst. A39, 876-881'
_refine_ls_abs_structure_Flack 0.17(12)
_refine_ls_extinction_method none
_refine_ls_goodness_of_fit_ref 0.845
_refine_ls_hydrogen_treatment mixed
_refine_ls_matrix_type full
_refine_ls_number_parameters 168
_refine_ls_number_reflns 2479
_refine_ls_number_restraints 0
_refine_ls_restrained_S_all 0.845
_refine_ls_R_factor_all 0.0831
_refine_ls_R_factor_gt 0.0546
_refine_ls_shift/su_max 0.000
_refine_ls_shift/su_mean 0.000
_refine_ls_structure_factor_coef Fsqd
_refine_ls_weighting_details 'calc w=1/[\s^2^(Fo^2^)+(0.0242P)^2^+0.0000P] where P=(Fo^2^+2Fc^2^)/3'
_refine_ls_weighting_scheme calc
_refine_ls_wR_factor_gt 0.0787
_refine_ls_wR_factor_ref 0.0848
_reflns_number_gt 1651
_reflns_number_total 2479
_reflns_threshold_expression >2sigma(I)
_cod_data_source_file ja309311z_si_003.cif
_cod_data_source_block baid43s
_cod_original_cell_volume 1380.0(10)
_cod_database_code 4118907

loop_
_symmetry_equiv_pos_as_xyz
'x, y, z'
'-x+1/2, -y, z+1/2'
'-x, y+1/2, -z+1/2'
'x+1/2, -y+1/2, -z'

loop_
_atom_site_label
_atom_site_type_symbol
_atom_site_fract_x
_atom_site_fract_y
_atom_site_fract_z
_atom_site_U_iso_or_equiv
_atom_site_adp_type
_atom_site_occupancy
_atom_site_symmetry_multiplicity
_atom_site_calc_flag
_atom_site_refinement_flags
C1 C 0.3176(6) 0.5244(3) 0.54920(17) 0.0295(10) Uani 1 1 d .
C2 C 0.4969(7) 0.4546(3) 0.57000(18) 0.0312(10) Uani 1 1 d .
C3 C 0.6556(6) 0.4836(3) 0.62186(17) 0.0344(10) Uani 1 1 d .
H3 H 0.7762 0.4369 0.6373 0.041 Uiso 1 1 calc R
C4 C 0.6434(7) 0.5798(3) 0.65221(19) 0.0345(10) Uani 1 1 d .
H4 H 0.7539 0.5984 0.6882 0.041 Uiso 1 1 calc R
C5 C 0.4701(7) 0.6478(3) 0.62974(19) 0.0346(10) Uani 1 1 d .
H5 H 0.4641 0.7141 0.6497 0.041 Uiso 1 1 calc R
C6 C 0.3039(7) 0.6215(3) 0.5785(2) 0.0342(10) Uani 1 1 d .
C7 C 0.5203(7) 0.3506(3) 0.53709(18) 0.0422(12) Uani 1 1 d .
H7A H 0.6589 0.3145 0.5578 0.063 Uiso 1 1 calc R
H7B H 0.5462 0.3580 0.4867 0.063 Uiso 1 1 calc R
H7C H 0.3711 0.3115 0.5454 0.063 Uiso 1 1 calc R
C8 C 0.1201(8) 0.6989(3) 0.55289(19) 0.0481(12) Uani 1 1 d .
H8A H 0.1451 0.7113 0.5030 0.072 Uiso 1 1 calc R
H8B H 0.1409 0.7630 0.5786 0.072 Uiso 1 1 calc R
H8C H -0.0447 0.6727 0.5605 0.072 Uiso 1 1 calc R
C9 C 0.2565(7) 0.5033(3) 0.40917(18) 0.0297(9) Uani 1 1 d .
C10 C 0.1140(7) 0.4661(3) 0.34481(18) 0.0312(9) Uani 1 1 d .
C11 C 0.2517(7) 0.3746(3) 0.31570(18) 0.0360(11) Uani 1 1 d .
H11A H 0.2463 0.3185 0.3495 0.054 Uiso 1 1 calc R
H11B H 0.4214 0.3937 0.3070 0.054 Uiso 1 1 calc R
H11C H 0.1760 0.3527 0.2719 0.054 Uiso 1 1 calc R
C12 C 0.0975(7) 0.5580(3) 0.29453(18) 0.0290(9) Uani 1 1 d .
C13 C 0.3073(6) 0.5804(3) 0.24747(18) 0.0330(10) Uani 1 1 d .
H13A H 0.3151 0.5275 0.2106 0.040 Uiso 1 1 calc R
H13B H 0.4600 0.5767 0.2748 0.040 Uiso 1 1 calc R
C14 C 0.2902(7) 0.6850(3) 0.2132(2) 0.0440(12) Uani 1 1 d .
H14A H 0.1294 0.6930 0.1918 0.066 Uiso 1 1 calc R
H14B H 0.4160 0.6911 0.1772 0.066 Uiso 1 1 calc R
H14C H 0.3142 0.7381 0.2485 0.066 Uiso 1 1 calc R
O1 O 0.4581(4) 0.53927(19) 0.40644(12) 0.0361(7) Uani 1 1 d .
O2 O -0.1199(4) 0.43271(17) 0.36363(13) 0.0355(7) Uani 1 1 d .
H2 H -0.2177 0.4819 0.3614 0.053 Uiso 1 1 calc R
O3 O -0.0879(5) 0.60790(17) 0.29618(12) 0.0348(6) Uani 1 1 d .
S1 S 0.09265(19) 0.48407(8) 0.48806(5) 0.0400(3) Uani 1 1 d .

loop_
_atom_site_aniso_label
_atom_site_aniso_U_11
_atom_site_aniso_U_22
_atom_site_aniso_U_33
_atom_site_aniso_U_23
_atom_site_aniso_U_13
_atom_site_aniso_U_12
C1 0.019(2) 0.043(3) 0.026(2) -0.001(2) 0.0000(16) -0.010(2)
C2 0.034(2) 0.029(3) 0.030(2) -0.0045(19) 0.0089(19) -0.0014(19)
C3 0.037(3) 0.038(3) 0.028(2) 0.006(2) 0.0004(18) 0.004(2)
C4 0.032(3) 0.044(3) 0.028(2) -0.002(2) -0.001(2) -0.007(2)
C5 0.030(3) 0.034(3) 0.040(3) -0.004(2) 0.008(2) -0.002(2)
C6 0.029(2) 0.044(3) 0.029(2) 0.004(2) 0.006(2) 0.002(2)
C7 0.042(3) 0.048(3) 0.037(3) 0.001(2) -0.002(2) -0.002(2)
C8 0.038(3) 0.051(3) 0.055(3) 0.014(2) 0.007(2) 0.000(3)
C9 0.029(2) 0.030(2) 0.031(2) 0.007(2) 0.0021(19) 0.001(2)
C10 0.020(2) 0.038(3) 0.036(2) -0.0033(19) 0.004(2) 0.000(2)
C11 0.040(3) 0.036(3) 0.032(3) 0.003(2) -0.004(2) 0.003(2)
C12 0.024(2) 0.035(2) 0.028(2) -0.0108(19) -0.004(2) -0.005(2)
C13 0.024(2) 0.039(3) 0.036(2) -0.004(2) 0.001(2) -0.002(2)
C14 0.049(3) 0.035(3) 0.049(3) -0.005(2) 0.015(2) 0.001(2)
O1 0.0245(15) 0.0482(18) 0.0358(16) -0.0054(13) -0.0006(12) -0.0057(14)
O2 0.0213(15) 0.0441(17) 0.0412(16) 0.0032(14) -0.0029(14) -0.0046(14)
O3 0.0255(15) 0.0420(16) 0.0370(16) -0.0001(13) 0.0003(15) 0.0071(15)
S1 0.0286(5) 0.0611(7) 0.0302(5) 0.0022(5) 0.0008(5) -0.0077(6)

loop_
_atom_type_symbol
_atom_type_description
_atom_type_scat_dispersion_real
_atom_type_scat_dispersion_imag
_atom_type_scat_source
C C 0.0033 0.0016 'International Tables Vol C Tables 4.2.6.8 and 6.1.1.4'
H H 0.0000 0.0000 'International Tables Vol C Tables 4.2.6.8 and 6.1.1.4'
O O 0.0106 0.0060 'International Tables Vol C Tables 4.2.6.8 and 6.1.1.4'
S S 0.1246 0.1234 'International Tables Vol C Tables 4.2.6.8 and 6.1.1.4'

loop_
_geom_angle_atom_site_label_1
_geom_angle_atom_site_label_2
_geom_angle_atom_site_label_3
_geom_angle
C6 C1 C2 121.3(3)
C6 C1 S1 119.9(3)
C2 C1 S1 118.7(3)
C3 C2 C1 118.1(3)
C3 C2 C7 119.8(4)
C1 C2 C7 122.1(4)
C2 C3 C4 121.5(4)
C5 C4 C3 119.4(4)
C4 C5 C6 121.2(4)
C5 C6 C1 118.5(4)
C5 C6 C8 120.2(4)
C1 C6 C8 121.2(4)
O1 C9 C10 123.8(3)
O1 C9 S1 123.9(3)
C10 C9 S1 112.2(3)
O2 C10 C11 107.6(3)
O2 C10 C9 111.0(3)
C11 C10 C9 106.8(3)
O2 C10 C12 110.4(3)
C11 C10 C12 114.5(3)
C9 C10 C12 106.4(3)
O3 C12 C13 124.0(3)
O3 C12 C10 117.0(3)
C13 C12 C10 119.0(3)
C12 C13 C14 113.0(3)
C9 S1 C1 99.51(17)

loop_
_geom_bond_atom_site_label_1
_geom_bond_atom_site_label_2
_geom_bond_distance
C1 C6 1.392(5)
C1 C2 1.402(5)
C1 S1 1.783(3)
C2 C3 1.376(5)
C2 C7 1.508(4)
C3 C4 1.390(5)
C4 C5 1.374(5)
C5 C6 1.385(5)
C6 C8 1.514(5)
C9 O1 1.206(4)
C9 C10 1.540(5)
C9 S1 1.777(4)
C10 O2 1.405(4)
C10 C11 1.524(4)
C10 C12 1.544(4)
C12 O3 1.211(4)
C12 C13 1.493(4)
C13 C14 1.522(5)

loop_
_geom_torsion_atom_site_label_1
_geom_torsion_atom_site_label_2
_geom_torsion_atom_site_label_3
_geom_torsion_atom_site_label_4
_geom_torsion
C6 C1 C2 C3 1.9(5)
S1 C1 C2 C3 -174.1(3)
C6 C1 C2 C7 -177.8(3)
S1 C1 C2 C7 6.2(5)
C1 C2 C3 C4 -1.2(5)
C7 C2 C3 C4 178.4(3)
C2 C3 C4 C5 -0.4(5)
C3 C4 C5 C6 1.4(5)
C4 C5 C6 C1 -0.8(5)
C4 C5 C6 C8 -177.9(3)
C2 C1 C6 C5 -0.9(5)
S1 C1 C6 C5 175.1(3)
C2 C1 C6 C8 176.2(3)
S1 C1 C6 C8 -7.8(5)
O1 C9 C10 O2 -177.1(3)
S1 C9 C10 O2 4.4(4)
O1 C9 C10 C11 65.9(5)
S1 C9 C10 C11 -112.7(3)
O1 C9 C10 C12 -56.9(5)
S1 C9 C10 C12 124.6(3)
O2 C10 C12 O3 23.3(4)
C11 C10 C12 O3 145.0(3)
C9 C10 C12 O3 -97.2(4)
O2 C10 C12 C13 -156.9(3)
C11 C10 C12 C13 -35.2(4)
C9 C10 C12 C13 82.5(4)
O3 C12 C13 C14 12.6(5)
C10 C12 C13 C14 -167.1(3)
O1 C9 S1 C1 -3.2(4)
C10 C9 S1 C1 175.3(3)
C6 C1 S1 C9 100.7(3)
C2 C1 S1 C9 -83.3(3)
